data_2009910
loop_
_publ_author_name
'Speziali, Nivaldo L.'
'Guimar\~aes, Beatriz G.'
'Silva, Rosalice M.'
'Duarte, Paulo H.'
'Aguiar, Silvestre R.'

_publ_section_title
;
 (Benzenethiolato-\k<i>S</i>)triphenyltin(IV),
 [Sn(C~6~H~5~S)(C~6~H~5~)~3~] (I), and
 bis(benzenethiolato-\k<i>S</i>)diphenyltin(IV),
 [Sn(C~6~H~5~S)~2~(C~6~H~5~)~2~] (II)
;
_journal_issue 7
_journal_name_full 'Acta Crystallographica Section C'
_journal_page_first 1059
_journal_page_last 1062
_journal_paper_doi 10.1107/S0108270193014088
_journal_volume 50
_journal_year 1994
_chemical_formula_structural '(C6 H5)2 Sn S2 (C6 H5)2'
_chemical_formula_sum 'C24 H20 S2 Sn'
_chemical_formula_weight 491.2
_chemical_name_systematic
;
diphenyltindithiophenol
;
_space_group_IT_number 2
_symmetry_cell_setting triclinic
_symmetry_space_group_name_Hall '-P 1'
_symmetry_space_group_name_H-M 'P -1'
_cell_angle_alpha 95.3900(10)
_cell_angle_beta 103.1900(10)
_cell_angle_gamma 107.4400(10)
_cell_formula_units_Z 2
_cell_length_a 9.449(2)
_cell_length_b 10.310(2)
_cell_length_c 12.430(2)
_cell_measurement_reflns_used 33
_cell_measurement_temperature 293
_cell_measurement_theta_max 13
_cell_measurement_theta_min 4.5
_cell_volume 1107.5(4)
_computing_cell_refinement 'SHELXTL-PLUS (Sheldrick, 1990)'
_computing_data_collection 'XSCANS Siemens software'
_computing_data_reduction 'Reduce (Shelxtl-Plus)'
_computing_publication_material 'XP, XPUBL, XTEXT, XPRINT (Shelxtl-Plus)'
_computing_structure_refinement 'XLS (Shelxtl-Plus)'
_computing_structure_solution 'XPREP (Shelxtl-Plus)'
_diffrn_ambient_temperature 293
_diffrn_measurement_device 'Siemens P4 diffractometer'
_diffrn_measurement_method \q/2\q
_diffrn_radiation_monochromator graphite
_diffrn_radiation_source 'X-ray tube'
_diffrn_radiation_type 'Mo K\a'
_diffrn_radiation_wavelength 0.71069
_diffrn_reflns_av_R_equivalents 0.02
_diffrn_reflns_limit_h_max 7
_diffrn_reflns_limit_h_min -7
_diffrn_reflns_limit_k_max 7
_diffrn_reflns_limit_k_min -7
_diffrn_reflns_limit_l_max 9
_diffrn_reflns_limit_l_min 0
_diffrn_reflns_number 2542
_diffrn_reflns_theta_max 22.5
_diffrn_reflns_theta_min 3.5
_diffrn_standards_decay_% 0
_diffrn_standards_interval_count 247
_diffrn_standards_number 3
_exptl_absorpt_coefficient_mu 1.348
_exptl_absorpt_correction_type none
_exptl_crystal_colour colourless
_exptl_crystal_density_diffrn 1.473
_exptl_crystal_description 'Irregular shape'
_exptl_crystal_F_000 492
_exptl_crystal_size_max 0.3
_exptl_crystal_size_min 0.2
_refine_diff_density_max 0.28
_refine_diff_density_min -0.36
_refine_ls_goodness_of_fit_obs .82
_refine_ls_hydrogen_treatment noref
_refine_ls_matrix_type full
_refine_ls_number_constraints 0
_refine_ls_number_parameters 244
_refine_ls_number_reflns 1852
_refine_ls_number_restraints 0
_refine_ls_R_factor_obs .030
_refine_ls_shift/esd_max .000
_refine_ls_shift/esd_mean .000
_refine_ls_structure_factor_coef F
_refine_ls_weighting_details 'w = 1/[\s^2^(F) + 0.0020F^2^]'
_refine_ls_weighting_scheme calc
_refine_ls_wR_factor_obs .043
_reflns_number_observed 1852
_reflns_number_total 2117
_reflns_observed_criterion F>4.0\s(F)
_cod_data_source_file sh1090.cif
_cod_data_source_block II
_cod_depositor_comments
;
The following automatic conversions were performed:
'_symmetry_cell_setting' value 'Triclinic' changed to 'triclinic'
according to '/home/saulius/struct/CIF-dictionaries/cif_core.dic'
dictionary named 'cif_core.dic' version 2.4.1 from 2010-06-29.

Automatic conversion script
Id: cif_fix_enum 1527 2010-12-29 10:47:43Z saulius 

The following automatic conversions were performed:

'_symmetry_cell_setting' value 'Triclinic' changed to 'triclinic'
according to /home/saulius/struct/CIF-dictionaries/cif_core.dic
dictionary named 'cif_core.dic' version 2.4.1 from 2010-06-29.

Automatic conversion script
Id: cif_fix_values 1715 2011-07-08 13:25:40Z adriana 

The following automatic conversions were performed:

'_refine_ls_weighting_scheme' value 'calc w = 1/[\s^2^(F) +
0.0020F^2^]' was changed to 'calc'. New tag
'_refine_ls_weighting_details' was created. The value of the new tag
was set to 'w = 1/[\s^2^(F) + 0.0020F^2^]'.

Automatic conversion script
Id: cif_fix_values 3143 2015-03-26 13:38:13Z robertas 
;
_cod_original_cell_volume 1107.5(5)
_cod_database_code 2009910

loop_
_symmetry_equiv_pos_as_xyz
+x,+y,+z
-x,-y,-z

loop_
_atom_site_aniso_label
_atom_site_aniso_U_11
_atom_site_aniso_U_22
_atom_site_aniso_U_33
_atom_site_aniso_U_12
_atom_site_aniso_U_13
_atom_site_aniso_U_23
Sn .0560(10) .0620(10) .0570(10) .0230(10) .0230(10) .0220(10)
S(2) .0760(10) .0760(10) .0590(10) .0130(10) .0170(10) .0270(10)
S(1) .0750(10) .0880(10) .0820(10) .0450(10) .0340(10) .0440(10)
C(11) .056(4) .061(4) .075(5) .032(3) .025(3) .024(3)
C(12) .064(4) .095(5) .083(5) .030(3) .033(3) .026(4)
C(13) .096(6) .136(7) .085(6) .054(5) .044(4) .040(4)
C(14) .093(6) .110(6) .134(8) .052(5) .070(5) .072(5)
C(15) .081(5) .081(5) .151(8) .019(3) .052(5) .042(5)
C(16) .077(4) .074(4) .093(5) .022(3) .022(3) .018(3)
C(21) .054(3) .062(4) .056(4) .023(2) .026(2) .019(2)
C(22) .073(4) .073(5) .072(4) .030(3) .026(3) .024(3)
C(23) .106(5) .076(6) .093(5) .046(4) .050(4) .041(4)
C(24) .109(6) .056(5) .133(7) .032(4) .065(5) .027(5)
C(25) .078(5) .069(6) .119(6) .014(4) .021(4) .007(4)
C(26) .072(4) .075(5) .074(4) .029(3) .011(3) .021(3)
C(31) .061(4) .072(4) .064(4) .025(3) .028(3) .025(3)
C(32) .134(8) .226(11) .136(8) .123(7) .095(6) .122(7)
C(33) .130(8) .294(15) .147(10) .124(9) .105(7) .116(10)
C(34) .122(7) .121(7) .079(6) .014(5) .062(5) .030(4)
C(35) .132(7) .108(6) .084(6) .038(5) .046(5) .048(4)
C(36) .089(5) .097(5) .080(5) .035(4) .048(4) .042(4)
C(41) .066(4) .062(4) .054(4) .016(3) .018(2) .018(2)
C(42) .088(6) .112(6) .142(7) .043(4) .049(4) .063(5)
C(43) .070(5) .135(8) .181(9) .022(5) .056(5) .070(7)
C(44) .114(7) .082(6) .102(6) .002(4) .036(4) .035(4)
C(45) .118(7) .060(5) .108(6) .028(4) .037(4) .023(4)
C(46) .084(5) .069(5) .088(5) .018(4) .034(3) .014(3)

loop_
_atom_site_label
_atom_site_fract_x
_atom_site_fract_y
_atom_site_fract_z
_atom_site_U_iso_or_equiv
_atom_site_thermal_displace_type
_atom_site_calc_flag
_atom_site_calc_attached_atom
Sn .28860(10) .10640(10) .22570(10) .0560(10) Uani d ?
S(2) .4491(2) .2024(2) .41400(10) .0720(10) Uani d ?
S(1) .0778(2) .1959(2) .18400(10) .0730(10) Uani d ?
C(11) -.0328(6) .1212(5) .2734(5) .059(3) Uani d ?
C(12) .0105(7) .1766(7) .3864(6) .077(3) Uani d ?
C(13) -.0815(9) .1219(9) .4529(6) .097(4) Uani d ?
C(14) -.2141(9) .0140(9) .4110(9) .098(5) Uani d ?
C(15) -.2579(8) -.0408(8) .2999(9) .101(4) Uani d ?
C(16) -.1687(7) .0109(6) .2322(6) .082(3) Uani d ?
C(21) .2035(5) -.1108(5) .2202(4) .054(2) Uani d ?
C(22) .2752(7) -.1734(7) .3002(5) .069(3) Uani d ?
C(23) .2228(8) -.3118(8) .2937(6) .082(4) Uani d ?
C(24) .1009(9) -.3939(7) .2072(7) .092(4) Uani d ?
C(25) .0295(8) -.3343(8) .1270(7) .093(4) Uani d ?
C(26) .0806(7) -.1933(7) .1343(5) .073(3) Uani d ?
C(31) .4155(6) .1848(6) .1116(4) .062(3) Uani d ?
C(32) .5476(11) .1628(11) .1104(8) .134(6) Uani d ?
C(33) .6363(12) .2186(13) .0421(9) .161(8) Uani d ?
C(34) .5882(12) .2929(9) -.0294(7) .107(5) Uani d ?
C(35) .4542(11) .3184(8) -.0325(6) .103(5) Uani d ?
C(36) .3691(8) .2643(7) .0385(5) .082(3) Uani d ?
C(41) .5657(7) .3572(6) .3836(4) .061(3) Uani d ?
C(42) .7163(9) .3782(8) .3885(7) .106(4) Uani d ?
C(43) .8059(9) .4969(10) .3642(8) .125(5) Uani d ?
C(44) .7469(11) .5960(9) .3361(6) .104(4) Uani d ?
C(45) .5992(10) .5805(7) .3340(6) .094(4) Uani d ?
C(46) .5108(8) .4629(7) .3594(5) .080(3) Uani d ?
H(12A) .1048 .2527 .4161 .1(7) Uiso calc C12
H(13A) -.0534 .1596 .5313 .1(7) Uiso calc C13
H(14A) -.2776 -.0250 .4579 .1(7) Uiso calc C14
H(15A) -.3534 -.1154 .2702 .1(7) Uiso calc C15
H(16A) -.1974 -.0290 .1541 .1(7) Uiso calc C16
H(22A) .3613 -.1163 .3605 .1(7) Uiso calc C22
H(23A) .2718 -.3542 .3497 .1(7) Uiso calc C23
H(24A) .0657 -.4925 .2018 .1(7) Uiso calc C24
H(25A) -.0566 -.3911 .0665 .1(7) Uiso calc C25
H(26A) .0298 -.1506 .0795 .1(7) Uiso calc C26
H(32A) .5803 .1039 .1589 .1(7) Uiso calc C32
H(33A) .7342 .2073 .0451 .1(7) Uiso calc C33
H(34A) .6460 .3291 -.0806 .1(7) Uiso calc C34
H(35A) .4196 .3728 -.0846 .1(7) Uiso calc C35
H(36A) .2759 .2835 .0391 .1(7) Uiso calc C36
H(42A) .7573 .3061 .4073 .1(7) Uiso calc C42
H(43A) .9120 .5113 .3672 .1(7) Uiso calc C43
H(44A) .8085 .6784 .3170 .1(7) Uiso calc C44
H(45A) .5578 .6524 .3151 .1(7) Uiso calc C45
H(46A) .4065 .4523 .3596 .1(7) Uiso calc C46

loop_
_atom_type_symbol
_atom_type_scat_dispersion_real
_atom_type_scat_dispersion_imag
_atom_type_scat_source
C 0.002 0.002 'International Tables Vol IV Table 2.2B'
H 0 0 'International Tables Vol IV Table 2.2B'
S 0.110 0.124 'International Tables Vol IV Table 2.2B'
Sn -0.873 1.424 'International Tables Vol IV Table 2.2B'

loop_
_geom_angle_atom_site_label_1
_geom_angle_atom_site_label_2
_geom_angle_atom_site_label_3
_geom_angle
_geom_angle_publ_flag
S(2) Sn S(1) 110.80(10) yes
S(2) Sn C(21) 105.70(10) yes
S(1) Sn C(21) 110.20(10) yes
S(2) Sn C(31) 108.40(10) yes
S(1) Sn C(31) 102.4(2) yes
C(21) Sn C(31) 119.3(2) yes
Sn S(2) C(41) 97.3(2) yes
Sn S(1) C(11) 101.8(2) yes
S(1) C(11) C(12) 120.4(4) yes
S(1) C(11) C(16) 121.5(5) yes
C(16) C(11) C(12) 118.0(6) yes
C(11) C(12) C(13) 119.4(5) yes
C(12) C(13) C(14) 121.7(8) yes
C(13) C(14) C(15) 119.2(9) yes
C(14) C(15) C(16) 120.3(6) yes
C(15) C(16) C(11) 121.3(6) yes
Sn C(21) C(26) 120.4(5) yes
Sn C(21) C(22) 121.1(3) yes
C(22) C(21) C(26) 118.4(5) yes
C(21) C(26) C(25) 120.9(6) yes
C(26) C(25) C(24) 119.8(6) yes
C(25) C(24) C(23) 119.4(7) yes
C(24) C(23) C(22) 121.1(7) yes
C(23) C(22) C(21) 120.4(5) yes
Sn C(31) C(36) 121.7(5) yes
Sn C(31) C(32) 121.7(6) yes
C(36) C(31) C(32) 116.6(7) yes
C(31) C(32) C(33) 122.9(10) yes
C(32) C(33) C(34) 119.6(12) yes
C(33) C(34) C(35) 120.1(10) yes
C(34) C(35) C(36) 119.3(8) yes
C(35) C(36) C(31) 121.4(8) yes
S(2) C(41) C(46) 121.9(5) yes
S(2) C(41) C(42) 121.0(6) yes
C(46) C(41) C(42) 117.0(6) yes
C(41) C(42) C(43) 121.1(9) yes
C(42) C(43) C(44) 120.4(9) yes
C(43) C(44) C(45) 120.1(8) yes
C(44) C(45) C(46) 119.4(8) yes
C(45) C(46) C(41) 121.9(8) yes

loop_
_geom_bond_atom_site_label_1
_geom_bond_atom_site_label_2
_geom_bond_site_symmetry_1
_geom_bond_site_symmetry_2
_geom_bond_distance
_geom_bond_publ_flag
Sn S(1) . . 2.410(2) yes
Sn S(2) . . 2.4090(10) yes
Sn C(21) . . 2.129(5) yes
Sn C(31) . . 2.125(6) yes
S(1) C(11) . . 1.769(6) yes
S(2) C(41) . . 1.775(6) yes
C(11) C(12) . . 1.383(9) yes
C(12) C(13) . . 1.371(11) yes
C(13) C(14) . . 1.355(10) yes
C(14) C(15) . . 1.360(14) yes
C(15) C(16) . . 1.357(13) yes
C(16) C(11) . . 1.385(7) yes
C(21) C(22) . . 1.393(9) yes
C(22) C(23) . . 1.350(10) yes
C(23) C(24) . . 1.371(9) yes
C(24) C(25) . . 1.373(12) yes
C(25) C(26) . . 1.375(11) yes
C(26) C(21) . . 1.373(6) yes
C(31) C(32) . . 1.337(13) yes
C(32) C(33) . . 1.372(16) yes
C(33) C(34) . . 1.317(16) yes
C(34) C(35) . . 1.362(16) yes
C(35) C(36) . . 1.372(12) yes
C(36) C(31) . . 1.365(10) yes
C(41) C(42) . . 1.360(11) yes
C(42) C(43) . . 1.368(13) yes
C(43) C(44) . . 1.341(15) yes
C(44) C(45) . . 1.350(14) yes
C(45) C(46) . . 1.361(10) yes
C(46) C(41) . . 1.369(11) yes

loop_
_geom_torsion_atom_site_label_1
_geom_torsion_atom_site_label_2
_geom_torsion_atom_site_label_3
_geom_torsion_atom_site_label_4
_geom_torsion
_geom_torsion_publ_flag
S1 Sn S2 C41 -84.5(2) no
C21 Sn S2 C41 156.1(3) no
C31 Sn S2 C41 27.1(3) no
S2 Sn S1 C11 -68.0(2) no
C21 Sn S1 C11 48.6(2) no
C31 Sn S1 C11 176.6(2) no
S2 Sn C21 C26 164.4(5) no
S2 Sn C21 C22 -18.7(5) no
S1 Sn C21 C26 44.6(6) no
S1 Sn C21 C22 -138.4(5) no
C31 Sn C21 C26 -73.3(6) no
C31 Sn C21 C22 103.6(5) no
S2 Sn C31 C36 -117.4(4) no
S2 Sn C31 C32 60.2(6) no
S1 Sn C31 C36 -0.3(4) no
S1 Sn C31 C32 177.3(5) no
C21 Sn C31 C36 121.6(4) no
C21 Sn C31 C32 -60.7(6) no
Sn S2 C41 C46 73.2(5) no
Sn S2 C41 C42 -109.9(5) no
Sn S1 C11 C12 78.9(6) no
Sn S1 C11 C16 -104.5(5) no
Sn C21 C26 H26A -3.9(6) no
Sn C21 C26 C25 176.8(6) no
C22 C21 C26 H26A 179.1(4) no
C22 C21 C26 C25 -0.2(10) no
Sn C21 C22 H22A 2.9(6) no
Sn C21 C22 C23 -178.0(6) no
C26 C21 C22 H22A 179.9(4) no
C26 C21 C22 C23 -0.9(10) no
C21 C26 C25 H25A -180.0(5) no
C21 C26 C25 C24 0.7(13) no
H26A C26 C25 H25A 0.7(6) no
H26A C26 C25 C24 -178.5(7) no
S2 C41 C46 H46A 0.5(5) no
S2 C41 C46 C45 -178.8(5) no
C42 C41 C46 H46A -176.5(4) no
C42 C41 C46 C45 4.2(9) no
S2 C41 C42 H42A 1.4(6) no
S2 C41 C42 C43 179.5(6) no
C46 C41 C42 H42A 178.5(4) no
C46 C41 C42 C43 -3.5(10) no
Sn C31 C36 H36A -0.8(5) no
Sn C31 C36 C35 177.9(5) no
C32 C31 C36 H36A -178.5(5) no
C32 C31 C36 C35 0.1(9) no
Sn C31 C32 H32A 4.8(6) no
Sn C31 C32 C33 -176.2(7) no
C36 C31 C32 H32A -177.4(3) no
C36 C31 C32 C33 1.5(11) no
C31 C36 C35 H35A 178.8(4) no
C31 C36 C35 C34 -0.4(10) no
H36A C36 C35 H35A -2.6(4) no
H36A C36 C35 C34 178.2(5) no
C41 C46 C45 H45A 178.1(4) no
C41 C46 C45 C44 -2.1(10) no
H46A C46 C45 H45A -1.2(5) no
H46A C46 C45 C44 178.6(5) no
S1 C11 C12 H12A -3.7(6) no
S1 C11 C12 C13 176.3(6) no
C16 C11 C12 H12A 179.6(4) no
C16 C11 C12 C13 -0.4(11) no
S1 C11 C16 H16A 4.9(6) no
S1 C11 C16 C15 -176.0(6) no
C12 C11 C16 H16A -178.5(5) no
C12 C11 C16 C15 0.7(11) no
C46 C45 C44 H44A 179.0(5) no
C46 C45 C44 C43 -0.8(11) no
H45A C45 C44 H44A -1.2(5) no
H45A C45 C44 C43 179.0(6) no
C11 C12 C13 H13A -179.6(5) no
C11 C12 C13 C14 0.4(14) no
H12A C12 C13 H13A 0.4(6) no
H12A C12 C13 C14 -179.6(7) no
C21 C22 C23 C24 1.6(13) no
C21 C22 C23 H23A -179.2(4) no
H22A C22 C23 C24 -179.2(7) no
H22A C22 C23 H23A -0.1(6) no
C26 C25 C24 H24A -179.6(6) no
C26 C25 C24 C23 -0.1(14) no
H25A C25 C24 H24A 1.1(7) no
H25A C25 C24 C23 -179.4(6) no
C31 C32 C33 C34 -2.9(15) no
C31 C32 C33 H33A 175.9(5) no
H32A C32 C33 C34 176.0(7) no
H32A C32 C33 H33A -5.2(7) no
C12 C13 C14 H14A 179.0(6) no
C12 C13 C14 C15 -0.6(15) no
H13A C13 C14 H14A -1.0(7) no
H13A C13 C14 C15 179.3(7) no
C13 C14 C15 C16 0.9(14) no
C13 C14 C15 H15A -178.2(7) no
H14A C14 C15 C16 -178.7(6) no
H14A C14 C15 H15A 2.2(6) no
C25 C24 C23 C22 -1.1(14) no
C25 C24 C23 H23A 179.7(7) no
H24A C24 C23 C22 178.4(6) no
H24A C24 C23 H23A -0.8(6) no
C41 C42 C43 C44 0.7(13) no
C41 C42 C43 H43A -179.5(5) no
H42A C42 C43 C44 178.8(6) no
H42A C42 C43 H43A -1.5(6) no
C11 C16 C15 C14 -1.0(13) no
C11 C16 C15 H15A 178.1(5) no
H16A C16 C15 C14 178.2(7) no
H16A C16 C15 H15A -2.7(6) no
C45 C44 C43 C42 1.5(13) no
C45 C44 C43 H43A -178.3(5) no
H44A C44 C43 C42 -178.3(6) no
H44A C44 C43 H43A 1.9(6) no
C36 C35 C34 H34A 178.5(4) no
C36 C35 C34 C33 -0.9(11) no
H35A C35 C34 H34A -0.7(5) no
H35A C35 C34 C33 179.8(6) no
C35 C34 C33 C32 2.5(14) no
C35 C34 C33 H33A -176.4(5) no
H34A C34 C33 C32 -176.9(7) no
H34A C34 C33 H33A 4.2(6) no
